data_7044262
loop_
_publ_author_name
'Freccero, Riccardo'
'SOLOKHA, PAVLO'
'Proserpio, Davide M.'
'Saccone, Adriana'
'De Negri, Serena'

_publ_section_title
;
 A new glance on the R2MGe6 (R = rare earth metal, M=another metal)
 compounds. An experimental and theoretical study of R2PdGe6 germanides
;
_journal_name_full 'Dalton Trans.'
_journal_paper_doi 10.1039/C7DT02686B
_journal_year 2017
_chemical_formula_moiety 'Ge6 Pd Pr2'
_chemical_formula_sum 'Ge6 Pd Pr2'
_chemical_formula_weight 823.76
_space_group_crystal_system monoclinic
_space_group_IT_number 12
_space_group_name_Hall '-C 2y'
_space_group_name_H-M_alt 'C 1 2/m 1'
_symmetry_space_group_name_Hall '-C 2y'
_symmetry_space_group_name_H-M 'C 1 2/m 1'
_audit_creation_method SHELXL-2014/7
_cell_angle_alpha 90
_cell_angle_beta 100.391(3)
_cell_angle_gamma 90
_cell_formula_units_Z 4
_cell_length_a 8.157(2)
_cell_length_b 8.328(2)
_cell_length_c 11.195(2)
_cell_measurement_reflns_used 1062
_cell_measurement_temperature 295(2)
_cell_measurement_theta_max 30.626
_cell_measurement_theta_min 3.679
_cell_volume 748.0(3)
_computing_structure_refinement 'SHELXL-2014/7 (Sheldrick, 2014)'
_diffrn_ambient_temperature 295(2)
_diffrn_measured_fraction_theta_full 1.000
_diffrn_measured_fraction_theta_max 0.953
_diffrn_measurement_device_type 'Bruker APEXII'
_diffrn_measurement_method '\w scans'
_diffrn_radiation_monochromator graphite
_diffrn_radiation_source 'fine-focus sealed tube'
_diffrn_radiation_type MoK\a
_diffrn_radiation_wavelength 0.71073
_diffrn_reflns_av_R_equivalents 0.038
_diffrn_reflns_av_unetI/netI 0.0246
_diffrn_reflns_Laue_measured_fraction_full 1.000
_diffrn_reflns_Laue_measured_fraction_max 0.953
_diffrn_reflns_limit_h_max 11
_diffrn_reflns_limit_h_min -11
_diffrn_reflns_limit_k_max 11
_diffrn_reflns_limit_k_min 0
_diffrn_reflns_limit_l_max 16
_diffrn_reflns_limit_l_min 0
_diffrn_reflns_number 1262
_diffrn_reflns_point_group_measured_fraction_full 1.000
_diffrn_reflns_point_group_measured_fraction_max 0.953
_diffrn_reflns_theta_full 25.242
_diffrn_reflns_theta_max 31.467
_diffrn_reflns_theta_min 1.849
_diffrn_standards_decay_% 0
_diffrn_standards_interval_count 0
_diffrn_standards_interval_time 0
_diffrn_standards_number 0
_exptl_absorpt_coefficient_mu 38.733
_exptl_absorpt_correction_type multi-scan
_exptl_absorpt_process_details 'Bruker TWINABS'
_exptl_crystal_colour 'metallic grey'
_exptl_crystal_density_diffrn 7.314
_exptl_crystal_density_method 'not measured'
_exptl_crystal_description 'irregularly shaped'
_exptl_crystal_F_000 1424
_exptl_crystal_size_max 0.04
_exptl_crystal_size_mid 0.04
_exptl_crystal_size_min 0.03
_exptl_transmission_factor_max 0.746
_exptl_transmission_factor_min 0.519
_refine_diff_density_max 4.351
_refine_diff_density_min -5.293
_refine_diff_density_rms 1.251
_refine_ls_extinction_coef 0.00023(9)
_refine_ls_extinction_expression Fc^*^=kFc[1+0.001xFc^2^\l^3^/sin(2\q)]^-1/4^
_refine_ls_extinction_method 'SHELXL-2014/7 (Sheldrick 2014'
_refine_ls_goodness_of_fit_ref 1.453
_refine_ls_hydrogen_treatment undef
_refine_ls_matrix_type full
_refine_ls_number_parameters 51
_refine_ls_number_reflns 1262
_refine_ls_number_restraints 0
_refine_ls_restrained_S_all 1.453
_refine_ls_R_factor_all 0.0501
_refine_ls_R_factor_gt 0.0357
_refine_ls_shift/su_max 0.002
_refine_ls_shift/su_mean 0.000
_refine_ls_structure_factor_coef Fsqd
_refine_ls_weighting_details 'w=1/[\s^2^(Fo^2^)+(0.0578P)^2^+0.4689P] where P=(Fo^2^+2Fc^2^)/3'
_refine_ls_weighting_scheme calc
_refine_ls_wR_factor_gt 0.1166
_refine_ls_wR_factor_ref 0.1209
_reflns_Friedel_coverage 0.000
_reflns_number_gt 1062
_reflns_number_total 1262
_reflns_threshold_expression 'I > 2\s(I)'
_cod_data_source_file c7dt02686b7.cif
_cod_data_source_block shelx
_cod_original_cell_volume 748.1(3)
_cod_database_code 7044262
_shelx_space_group_comment
;
The symmetry employed for this shelxl refinement is uniquely defined
by the following loop, which should always be used as a source of
symmetry information in preference to the above space-group names.
They are only intended as comments.
;

loop_
_space_group_symop_operation_xyz
'x, y, z'
'-x, y, -z'
'x+1/2, y+1/2, z'
'-x+1/2, y+1/2, -z'
'-x, -y, -z'
'x, -y, z'
'-x+1/2, -y+1/2, -z'
'x+1/2, -y+1/2, z'

loop_
_atom_site_label
_atom_site_type_symbol
_atom_site_fract_x
_atom_site_fract_y
_atom_site_fract_z
_atom_site_U_iso_or_equiv
_atom_site_adp_type
_atom_site_occupancy
_atom_site_site_symmetry_order
_atom_site_calc_flag
_atom_site_refinement_flags_posn
_atom_site_refinement_flags_adp
_atom_site_refinement_flags_occupancy
Pr1 Pr 0.0832(3) 0.24962(7) 0.33491(4) 0.0047(2) Uani 1 1 d . . .
Pd1 Pd 0.1979(2) 0.0000 0.78994(10) 0.0056(2) Uani 1 2 d S T P
Ge1 Ge 0.1453(6) 0.0000 0.56086(15) 0.0057(3) Uani 1 2 d S T P
Ge2 Ge 0.3580(6) 0.0000 0.42433(15) 0.0075(3) Uani 1 2 d S T P
Ge3 Ge 0.4981(3) 0.0000 0.11115(16) 0.0070(5) Uani 1 2 d S T P
Ge4 Ge 0.0573(3) 0.0000 0.11150(17) 0.0068(5) Uani 1 2 d S T P
Ge5 Ge 0.2778(4) 0.22270(12) 0.11130(9) 0.0066(2) Uani 1 1 d . . .

loop_
_atom_site_aniso_label
_atom_site_aniso_U_11
_atom_site_aniso_U_22
_atom_site_aniso_U_33
_atom_site_aniso_U_23
_atom_site_aniso_U_13
_atom_site_aniso_U_12
Pr1 0.0040(4) 0.0047(3) 0.0046(3) 0.0001(2) -0.0012(9) -0.0004(2)
Pd1 0.0054(5) 0.0060(5) 0.0047(5) 0.000 -0.0006(6) 0.000
Ge1 0.0036(8) 0.0087(7) 0.0047(7) 0.000 0.0004(12) 0.000
Ge2 0.0052(8) 0.0081(7) 0.0084(7) 0.000 -0.0008(14) 0.000
Ge3 0.0065(14) 0.0075(8) 0.0063(8) 0.000 -0.0004(7) 0.000
Ge4 0.0075(14) 0.0072(8) 0.0062(8) 0.000 0.0027(7) 0.000
Ge5 0.0067(5) 0.0072(5) 0.0054(4) -0.0010(3) 0.0001(8) 0.0004(11)

loop_
_atom_type_symbol
_atom_type_description
_atom_type_scat_dispersion_real
_atom_type_scat_dispersion_imag
_atom_type_scat_source
Ge Ge 0.1547 1.8001 'International Tables Vol C Tables 4.2.6.8 and 6.1.1.4'
Pd Pd -0.9988 1.0072 'International Tables Vol C Tables 4.2.6.8 and 6.1.1.4'
Pr Pr -0.2180 2.8214 'International Tables Vol C Tables 4.2.6.8 and 6.1.1.4'

loop_
_geom_angle_atom_site_label_1
_geom_angle_atom_site_label_2
_geom_angle_atom_site_label_3
_geom_angle
_geom_angle_site_symmetry_1
_geom_angle_site_symmetry_3
Ge2 Pr1 Ge2 142.66(6) 3_455 .
Ge2 Pr1 Ge1 81.34(5) 3_455 7_556
Ge2 Pr1 Ge1 84.47(12) . 7_556
Ge2 Pr1 Ge1 84.17(13) 3_455 5_556
Ge2 Pr1 Ge1 83.07(5) . 5_556
Ge1 Pr1 Ge1 137.00(6) 7_556 5_556
Ge2 Pr1 Ge5 135.52(5) 3_455 .
Ge2 Pr1 Ge5 76.89(8) . .
Ge1 Pr1 Ge5 85.44(9) 7_556 .
Ge1 Pr1 Ge5 130.70(5) 5_556 .
Ge2 Pr1 Ge5 77.23(8) 3_455 8_455
Ge2 Pr1 Ge5 135.88(4) . 8_455
Ge1 Pr1 Ge5 130.16(5) 7_556 8_455
Ge1 Pr1 Ge5 84.74(9) 5_556 8_455
Ge5 Pr1 Ge5 79.61(3) . 8_455
Ge2 Pr1 Pd1 99.16(11) 3_455 5_556
Ge2 Pr1 Pd1 97.15(6) . 5_556
Ge1 Pr1 Pd1 176.34(5) 7_556 5_556
Ge1 Pr1 Pd1 46.61(5) 5_556 5_556
Ge5 Pr1 Pd1 91.72(5) . 5_556
Ge5 Pr1 Pd1 46.80(4) 8_455 5_556
Ge2 Pr1 Pd1 96.49(6) 3_455 7_556
Ge2 Pr1 Pd1 98.59(11) . 7_556
Ge1 Pr1 Pd1 46.89(5) 7_556 7_556
Ge1 Pr1 Pd1 176.06(6) 5_556 7_556
Ge5 Pr1 Pd1 46.79(4) . 7_556
Ge5 Pr1 Pd1 91.61(5) 8_455 7_556
Pd1 Pr1 Pd1 129.49(4) 5_556 7_556
Ge2 Pr1 Ge4 137.03(10) 3_455 .
Ge2 Pr1 Ge4 76.12(5) . .
Ge1 Pr1 Ge4 131.65(11) 7_556 .
Ge1 Pr1 Ge4 84.36(5) 5_556 .
Ge5 Pr1 Ge4 47.36(5) . .
Ge5 Pr1 Ge4 60.55(5) 8_455 .
Pd1 Pr1 Ge4 46.09(5) 5_556 .
Pd1 Pr1 Ge4 92.56(5) 7_556 .
Ge2 Pr1 Ge3 75.93(5) 3_455 3_455
Ge2 Pr1 Ge3 136.57(10) . 3_455
Ge1 Pr1 Ge3 84.11(5) 7_556 3_455
Ge1 Pr1 Ge3 130.73(10) 5_556 3_455
Ge5 Pr1 Ge3 60.52(5) . 3_455
Ge5 Pr1 Ge3 47.26(5) 8_455 3_455
Pd1 Pr1 Ge3 92.49(4) 5_556 3_455
Pd1 Pr1 Ge3 46.06(5) 7_556 3_455
Ge4 Pr1 Ge3 80.82(3) . 3_455
Ge2 Pr1 Ge1 101.54(7) 3_455 .
Ge2 Pr1 Ge1 46.65(14) . .
Ge1 Pr1 Ge1 97.85(6) 7_556 .
Ge1 Pr1 Ge1 46.24(14) 5_556 .
Ge5 Pr1 Ge1 122.33(9) . .
Ge5 Pr1 Ge1 130.20(9) 8_455 .
Pd1 Pr1 Ge1 85.62(6) 5_556 .
Pd1 Pr1 Ge1 137.06(10) 7_556 .
Ge4 Pr1 Ge1 99.82(4) . .
Ge3 Pr1 Ge1 176.58(12) 3_455 .
Ge2 Pr1 Ge2 47.57(13) 3_455 7_556
Ge2 Pr1 Ge2 99.61(6) . 7_556
Ge1 Pr1 Ge2 45.34(13) 7_556 7_556
Ge1 Pr1 Ge2 96.90(7) 5_556 7_556
Ge5 Pr1 Ge2 130.43(10) . 7_556
Ge5 Pr1 Ge2 123.92(9) 8_455 7_556
Pd1 Pr1 Ge2 137.15(11) 5_556 7_556
Pd1 Pr1 Ge2 86.37(7) 7_556 7_556
Ge4 Pr1 Ge2 175.40(10) . 7_556
Ge3 Pr1 Ge2 101.53(4) 3_455 7_556
Ge1 Pr1 Ge2 78.07(3) . 7_556
Ge1 Pd1 Ge4 116.23(14) . 5_556
Ge1 Pd1 Ge3 114.76(14) . 5_656
Ge4 Pd1 Ge3 129.02(7) 5_556 5_656
Ge1 Pd1 Ge5 115.22(3) . 7_556
Ge4 Pd1 Ge5 79.42(8) 5_556 7_556
Ge3 Pd1 Ge5 79.44(8) 5_656 7_556
Ge1 Pd1 Ge5 115.21(3) . 4_546
Ge4 Pd1 Ge5 79.42(8) 5_556 4_546
Ge3 Pd1 Ge5 79.44(8) 5_656 4_546
Ge5 Pd1 Ge5 129.57(6) 7_556 4_546
Ge1 Pd1 Pr1 65.28(9) . 5_556
Ge4 Pd1 Pr1 67.13(6) 5_556 5_556
Ge3 Pd1 Pr1 139.08(4) 5_656 5_556
Ge5 Pd1 Pr1 139.94(11) 7_556 5_556
Ge5 Pd1 Pr1 66.27(6) 4_546 5_556
Ge1 Pd1 Pr1 65.28(8) . 2_556
Ge4 Pd1 Pr1 67.13(6) 5_556 2_556
Ge3 Pd1 Pr1 139.08(4) 5_656 2_556
Ge5 Pd1 Pr1 66.27(6) 7_556 2_556
Ge5 Pd1 Pr1 139.94(11) 4_546 2_556
Pr1 Pd1 Pr1 80.39(6) 5_556 2_556
Ge1 Pd1 Pr1 64.22(9) . 7_556
Ge4 Pd1 Pr1 138.95(4) 5_556 7_556
Ge3 Pd1 Pr1 67.25(6) 5_656 7_556
Ge5 Pd1 Pr1 66.22(6) 7_556 7_556
Ge5 Pd1 Pr1 140.10(11) 4_546 7_556
Pr1 Pd1 Pr1 129.49(4) 5_556 7_556
Pr1 Pd1 Pr1 78.52(2) 2_556 7_556
Ge1 Pd1 Pr1 64.22(8) . 4_546
Ge4 Pd1 Pr1 138.95(4) 5_556 4_546
Ge3 Pd1 Pr1 67.25(6) 5_656 4_546
Ge5 Pd1 Pr1 140.10(11) 7_556 4_546
Ge5 Pd1 Pr1 66.22(6) 4_546 4_546
Pr1 Pd1 Pr1 78.52(2) 5_556 4_546
Pr1 Pd1 Pr1 129.49(4) 2_556 4_546
Pr1 Pd1 Pr1 80.61(7) 7_556 4_546
Ge2 Ge1 Ge1 110.98(11) . 5_556
Ge2 Ge1 Pd1 127.6(2) . .
Ge1 Ge1 Pd1 121.5(2) 5_556 .
Ge2 Ge1 Pr1 72.85(16) . 7_556
Ge1 Ge1 Pr1 137.86(5) 5_556 7_556
Pd1 Ge1 Pr1 68.89(7) . 7_556
Ge2 Ge1 Pr1 72.85(16) . 4_546
Ge1 Ge1 Pr1 137.86(5) 5_556 4_546
Pd1 Ge1 Pr1 68.89(7) . 4_546
Pr1 Ge1 Pr1 84.16(12) 7_556 4_546
Ge2 Ge1 Pr1 138.15(4) . 5_556
Ge1 Ge1 Pr1 68.75(15) 5_556 5_556
Pd1 Ge1 Pr1 68.11(7) . 5_556
Pr1 Ge1 Pr1 136.99(6) 7_556 5_556
Pr1 Ge1 Pr1 81.24(3) 4_546 5_556
Ge2 Ge1 Pr1 138.15(4) . 2_556
Ge1 Ge1 Pr1 68.75(15) 5_556 2_556
Pd1 Ge1 Pr1 68.11(7) . 2_556
Pr1 Ge1 Pr1 81.24(3) 7_556 2_556
Pr1 Ge1 Pr1 136.99(6) 4_546 2_556
Pr1 Ge1 Pr1 82.49(13) 5_556 2_556
Ge2 Ge1 Pr1 63.45(6) . .
Ge1 Ge1 Pr1 65.01(7) 5_556 .
Pd1 Ge1 Pr1 140.09(2) . .
Pr1 Ge1 Pr1 82.15(6) 7_556 .
Pr1 Ge1 Pr1 136.28(14) 4_546 .
Pr1 Ge1 Pr1 133.76(14) 5_556 .
Pr1 Ge1 Pr1 81.16(6) 2_556 .
Ge2 Ge1 Pr1 63.45(6) . 6
Ge1 Ge1 Pr1 65.01(7) 5_556 6
Pd1 Ge1 Pr1 140.09(2) . 6
Pr1 Ge1 Pr1 136.28(14) 7_556 6
Pr1 Ge1 Pr1 82.15(6) 4_546 6
Pr1 Ge1 Pr1 81.16(6) 5_556 6
Pr1 Ge1 Pr1 133.76(14) 2_556 6
Pr1 Ge1 Pr1 79.75(4) . 6
Ge1 Ge2 Ge2 103.56(10) . 5_656
Ge1 Ge2 Pr1 136.04(4) . 8
Ge2 Ge2 Pr1 72.44(17) 5_656 8
Ge1 Ge2 Pr1 136.04(4) . 3_545
Ge2 Ge2 Pr1 72.44(17) 5_656 3_545
Pr1 Ge2 Pr1 85.78(14) 8 3_545
Ge1 Ge2 Pr1 69.90(16) . .
Ge2 Ge2 Pr1 135.83(4) 5_656 .
Pr1 Ge2 Pr1 83.04(2) 8 .
Pr1 Ge2 Pr1 142.66(6) 3_545 .
Ge1 Ge2 Pr1 69.90(16) . 6
Ge2 Ge2 Pr1 135.83(4) 5_656 6
Pr1 Ge2 Pr1 142.66(6) 8 6
Pr1 Ge2 Pr1 83.04(2) 3_545 6
Pr1 Ge2 Pr1 84.60(13) . 6
Ge1 Ge2 Pr1 61.82(6) . 7_556
Ge2 Ge2 Pr1 60.00(7) 5_656 7_556
Pr1 Ge2 Pr1 80.40(6) 8 7_556
Pr1 Ge2 Pr1 132.43(13) 3_545 7_556
Pr1 Ge2 Pr1 80.39(6) . 7_556
Pr1 Ge2 Pr1 131.70(14) 6 7_556
Ge1 Ge2 Pr1 61.82(6) . 4_546
Ge2 Ge2 Pr1 60.00(7) 5_656 4_546
Pr1 Ge2 Pr1 132.43(13) 8 4_546
Pr1 Ge2 Pr1 80.40(6) 3_545 4_546
Pr1 Ge2 Pr1 131.70(14) . 4_546
Pr1 Ge2 Pr1 80.39(6) 6 4_546
Pr1 Ge2 Pr1 76.37(4) 7_556 4_546
Ge3 Ge3 Pd1 104.43(12) 5_655 5_656
Ge3 Ge3 Ge5 97.73(8) 5_655 6
Pd1 Ge3 Ge5 128.88(7) 5_656 6
Ge3 Ge3 Ge5 97.73(8) 5_655 .
Pd1 Ge3 Ge5 128.88(7) 5_656 .
Ge5 Ge3 Ge5 91.81(14) 6 .
Ge3 Ge3 Pr1 137.10(5) 5_655 8
Pd1 Ge3 Pr1 66.69(6) 5_656 8
Ge5 Ge3 Pr1 120.95(9) 6 8
Ge5 Ge3 Pr1 65.73(5) . 8
Ge3 Ge3 Pr1 137.10(5) 5_655 3_545
Pd1 Ge3 Pr1 66.69(6) 5_656 3_545
Ge5 Ge3 Pr1 65.73(5) 6 3_545
Ge5 Ge3 Pr1 120.95(9) . 3_545
Pr1 Ge3 Pr1 80.21(5) 8 3_545
Ge4 Ge4 Pd1 104.30(13) 5 5_556
Ge4 Ge4 Ge5 97.69(8) 5 .
Pd1 Ge4 Ge5 128.99(7) 5_556 .
Ge4 Ge4 Ge5 97.69(8) 5 6
Pd1 Ge4 Ge5 128.99(7) 5_556 6
Ge5 Ge4 Ge5 91.73(13) . 6
Ge4 Ge4 Pr1 137.14(5) 5 6
Pd1 Ge4 Pr1 66.78(6) 5_556 6
Ge5 Ge4 Pr1 120.95(8) . 6
Ge5 Ge4 Pr1 65.82(6) 6 6
Ge4 Ge4 Pr1 137.14(5) 5 .
Pd1 Ge4 Pr1 66.78(6) 5_556 .
Ge5 Ge4 Pr1 65.82(6) . .
Ge5 Ge4 Pr1 120.95(8) 6 .
Pr1 Ge4 Pr1 80.13(5) 6 .
Ge5 Ge5 Pd1 104.71(6) 7 7_556
Ge5 Ge5 Ge3 97.56(13) 7 .
Pd1 Ge5 Ge3 130.57(13) 7_556 .
Ge5 Ge5 Ge4 97.50(13) 7 .
Pd1 Ge5 Ge4 130.44(13) 7_556 .
Ge3 Ge5 Ge4 88.23(5) . .
Ge5 Ge5 Pr1 137.9(2) 7 .
Pd1 Ge5 Pr1 66.99(6) 7_556 .
Ge3 Ge5 Pr1 119.57(6) . .
Ge4 Ge5 Pr1 66.83(8) . .
Ge5 Ge5 Pr1 138.0(2) 7 8
Pd1 Ge5 Pr1 66.92(5) 7_556 8
Ge3 Ge5 Pr1 67.01(8) . 8
Ge4 Ge5 Pr1 119.60(6) . 8
Pr1 Ge5 Pr1 79.03(3) . 8

loop_
_geom_bond_atom_site_label_1
_geom_bond_atom_site_label_2
_geom_bond_distance
_geom_bond_site_symmetry_2
Pr1 Ge2 3.064(4) 3_455
Pr1 Ge2 3.089(4) .
Pr1 Ge1 3.111(4) 7_556
Pr1 Ge1 3.153(4) 5_556
Pr1 Ge5 3.205(3) .
Pr1 Ge5 3.206(3) 8_455
Pr1 Pd1 3.221(2) 5_556
Pr1 Pd1 3.224(2) 7_556
Pr1 Ge4 3.2297(16) .
Pr1 Ge3 3.2369(15) 3_455
Pr1 Ge1 3.2428(14) .
Pr1 Ge2 3.3730(15) 7_556
Pd1 Ge1 2.523(2) .
Pd1 Ge4 2.525(3) 5_556
Pd1 Ge3 2.527(3) 5_656
Pd1 Ge5 2.5526(12) 7_556
Pd1 Ge5 2.5526(12) 4_546
Pd1 Pr1 3.221(2) 5_556
Pd1 Pr1 3.221(2) 2_556
Pd1 Pr1 3.224(2) 7_556
Pd1 Pr1 3.224(2) 4_546
Ge1 Ge2 2.511(8) .
Ge1 Ge1 2.513(8) 5_556
Ge1 Pr1 3.111(4) 7_556
Ge1 Pr1 3.111(4) 4_546
Ge1 Pr1 3.153(4) 5_556
Ge1 Pr1 3.153(4) 2_556
Ge1 Pr1 3.2428(14) 6
Ge2 Ge2 2.611(8) 5_656
Ge2 Pr1 3.064(4) 8
Ge2 Pr1 3.064(4) 3_545
Ge2 Pr1 3.089(4) 6
Ge2 Pr1 3.3730(15) 7_556
Ge2 Pr1 3.3730(15) 4_546
Ge3 Ge3 2.494(4) 5_655
Ge3 Pd1 2.527(3) 5_656
Ge3 Ge5 2.582(3) 6
Ge3 Ge5 2.582(3) .
Ge3 Pr1 3.2369(15) 8
Ge3 Pr1 3.2369(15) 3_545
Ge4 Ge4 2.503(4) 5
Ge4 Pd1 2.525(3) 5_556
Ge4 Ge5 2.584(3) .
Ge4 Ge5 2.584(3) 6
Ge4 Pr1 3.2297(16) 6
Ge5 Ge5 2.493(2) 7
Ge5 Pd1 2.5527(12) 7_556
Ge5 Pr1 3.206(3) 8

loop_
_twin_individual_id
_twin_individual_mass_fraction_refined
_twin_individual_twin_matrix_11
_twin_individual_twin_matrix_12
_twin_individual_twin_matrix_13
_twin_individual_twin_matrix_21
_twin_individual_twin_matrix_22
_twin_individual_twin_matrix_23
_twin_individual_twin_matrix_31
_twin_individual_twin_matrix_32
_twin_individual_twin_matrix_33
1 0.577(5) 1 0 0 0 1 0 0 0 1
2 0.423(5) 1 0 -0.5 0 -1 0 0 0 -1
